data_1523645
loop_
_publ_author_name
'Furuseth, S.'
'Fjellvag, H.'

_publ_section_title
;
 Structural properties of Ni3+x Sn4
;
_journal_name_full 'Acta Chemica Scandinavica, Series A: (28,1974-)'
_journal_page_first 695
_journal_page_last 700
_journal_volume 40
_journal_year 1986
_chemical_formula_sum 'Ni3.39 Sn4'
_space_group_IT_number 12
_symmetry_space_group_name_Hall '-C 2y'
_symmetry_space_group_name_H-M 'C 1 2/m 1'
_cell_angle_alpha 90
_cell_angle_beta 104.06
_cell_angle_gamma 90
_cell_formula_units_Z 2
_cell_length_a 12.371
_cell_length_b 4.069
_cell_length_c 5.21
_cell_volume 254.402
_citation_journal_id_ASTM ACAPCT
_cod_data_source_file Furuseth_ACAPCT_1986_1498.cif
_cod_data_source_block Ni3.39Sn4
_cod_original_cell_volume 254.4021
_cod_database_code 1523645

loop_
_symmetry_equiv_pos_as_xyz
x,y,z
-x,y,-z
-x,-y,-z
x,-y,z
x+1/2,y+1/2,z
-x+1/2,y+1/2,-z
-x+1/2,-y+1/2,-z
x+1/2,-y+1/2,z

loop_
_atom_site_label
_atom_site_type_symbol
_atom_site_fract_x
_atom_site_fract_y
_atom_site_fract_z
_atom_site_occupancy
_atom_site_U_iso_or_equiv
Ni3 Ni 0.21259 0 0.33887 1 0.0
Sn1 Sn 0.42633 0 0.69266 1 0.0
Sn2 Sn 0.1748 0 0.81794 1 0.0
Ni1 Ni 0 0 0 1 0.0
Ni2 Ni 0 0 0.5 0.39 0.0
